data_7008157
loop_
_publ_author_name
'Clarke, Matthew L.'
'Ellis, Dianne'
'Mason, Kate L.'
'Orpen, A. Guy'
'Pringle, Paul G.'
'Wingad, Richard L.'
'Zaher, Damien A.'
'Baker, R. Tom'

_publ_section_title
;
 The electron-poor phosphines P{C6H3(CF3)2-3,5}3 and P(C6F5)3 do not
 mimic phosphites as ligands for hydroformylation. A comparison of the
 coordination chemistry of P{C6H3(CF3)2-3,5}3 and P(C6F5)3 and the
 unexpectedly low hydroformylation activity of their rhodium complexes.
;
_journal_issue 7
_journal_name_full 'Dalton transactions (Cambridge, England : 2003)'
_journal_page_first 1294
_journal_page_last 1300
_journal_paper_doi 10.1039/b418193j
_journal_year 2005
_chemical_formula_sum 'C48 H18 Cl2 F36 P2 Pt'
_chemical_formula_weight 1606.55
_chemical_name_systematic
;
?
;
_space_group_IT_number 2
_symmetry_cell_setting triclinic
_symmetry_space_group_name_Hall '-P 1'
_symmetry_space_group_name_H-M 'P -1'
_atom_sites_solution_hydrogens geom
_atom_sites_solution_primary direct
_atom_sites_solution_secondary difmap
_audit_creation_method SHELXL
_cell_angle_alpha 69.43(2)
_cell_angle_beta 86.03(2)
_cell_angle_gamma 85.137(15)
_cell_formula_units_Z 1
_cell_length_a 10.372(2)
_cell_length_b 11.649(2)
_cell_length_c 12.263(3)
_cell_measurement_temperature 173(2)
_cell_volume 1381.0(5)
_computing_cell_refinement 'Bruker SMART (Bruker, 1998)'
_computing_data_collection 'Bruker SMART (Bruker, 1998)'
_computing_data_reduction 'Bruker SAINT (Bruker, 1998)'
_computing_molecular_graphics 'Bruker SHELXTL (Bruker, 1998)'
_computing_publication_material 'Bruker SHELXTL (Bruker, 1998)'
_computing_structure_refinement 'Bruker SHELXTL (Bruker, 1998)'
_computing_structure_solution 'Bruker SHELXTL (Bruker, 1998)'
_diffrn_ambient_temperature 173(2)
_diffrn_radiation_monochromator graphite
_diffrn_radiation_source 'fine-focus sealed tube'
_diffrn_radiation_type MoK\a
_diffrn_radiation_wavelength 0.71073
_diffrn_reflns_av_R_equivalents 0.0177
_diffrn_reflns_av_sigmaI/netI 0.0117
_diffrn_reflns_limit_h_max 12
_diffrn_reflns_limit_h_min -10
_diffrn_reflns_limit_k_max 13
_diffrn_reflns_limit_k_min -10
_diffrn_reflns_limit_l_max 14
_diffrn_reflns_limit_l_min -13
_diffrn_reflns_number 6660
_diffrn_reflns_theta_max 25.04
_diffrn_reflns_theta_min 2.60
_exptl_absorpt_coefficient_mu 2.853
_exptl_absorpt_correction_T_max 0.84078
_exptl_absorpt_correction_T_min 0.60733
_exptl_absorpt_correction_type multi-scan
_exptl_absorpt_process_details 'XPREP (Sheldrick 1996)'
_exptl_crystal_colour yellow
_exptl_crystal_density_diffrn 1.932
_exptl_crystal_description block
_exptl_crystal_F_000 772
_exptl_crystal_size_max 0.2
_exptl_crystal_size_mid 0.2
_exptl_crystal_size_min 0.2
_refine_diff_density_max 0.694
_refine_diff_density_min -0.426
_refine_diff_density_rms 0.064
_refine_ls_extinction_coef 0.0060(4)
_refine_ls_extinction_expression Fc^*^=kFc[1+0.001xFc^2^\l^3^/sin(2\q)]^-1/4^
_refine_ls_extinction_method SHELXL
_refine_ls_goodness_of_fit_all 1.027
_refine_ls_goodness_of_fit_obs 1.027
_refine_ls_matrix_type full
_refine_ls_number_parameters 434
_refine_ls_number_reflns 4735
_refine_ls_number_restraints 0
_refine_ls_restrained_S_all 1.027
_refine_ls_restrained_S_obs 1.027
_refine_ls_R_factor_all 0.0190
_refine_ls_R_factor_obs 0.0190
_refine_ls_shift/esd_max -0.003
_refine_ls_shift/esd_mean 0.000
_refine_ls_structure_factor_coef Fsqd
_refine_ls_weighting_details 'w=1/[\s^2^(Fo^2^)+(0.0290P)^2^+1.6500P] where P=(Fo^2^+2Fc^2^)/3'
_refine_ls_weighting_scheme calc
_refine_ls_wR_factor_all 0.0488
_refine_ls_wR_factor_obs 0.0488
_reflns_number_observed 4735
_reflns_number_total 4735
_reflns_observed_criterion >2sigma(I)
_cod_data_source_file b418193j.txt
_cod_data_source_block 1a-kcma
_cod_depositor_comments
;
The following automatic conversions were performed:

'_refine_ls_weighting_scheme' value 'calc
w=1/[\s^2^(Fo^2^)+(0.0290P)^2^+1.6500P] where P=(Fo^2^+2Fc^2^)/3' was
changed to 'calc'. New tag '_refine_ls_weighting_details' was
created. The value of the new tag was set to
'w=1/[\s^2^(Fo^2^)+(0.0290P)^2^+1.6500P] where P=(Fo^2^+2Fc^2^)/3'.

Automatic conversion script
Id: cif_fix_values 3143 2015-03-26 13:38:13Z robertas 
;
_cod_original_sg_symbol_H-M P-1
_cod_database_code 7008157

loop_
_symmetry_equiv_pos_as_xyz
'x, y, z'
'-x, -y, -z'

loop_
_atom_site_aniso_label
_atom_site_aniso_U_11
_atom_site_aniso_U_22
_atom_site_aniso_U_33
_atom_site_aniso_U_23
_atom_site_aniso_U_13
_atom_site_aniso_U_12
Pt1 0.01847(8) 0.01761(8) 0.02198(8) -0.00346(5) 0.00049(4) -0.00038(5)
Cl1 0.0248(3) 0.0240(3) 0.0394(3) -0.0023(2) 0.0066(2) 0.0042(2)
P1 0.0192(3) 0.0176(3) 0.0197(3) -0.0045(2) -0.0008(2) -0.0008(2)
C1 0.0203(11) 0.0248(12) 0.0224(11) -0.0090(9) 0.0000(9) -0.0012(9)
C2 0.0252(12) 0.0282(13) 0.0233(12) -0.0088(10) -0.0004(9) 0.0018(10)
C3 0.0260(13) 0.0401(15) 0.0261(13) -0.0152(11) -0.0034(10) 0.0055(11)
F1 0.0573(13) 0.095(2) 0.0283(9) -0.0026(10) -0.0072(8) 0.0021(11)
F2 0.088(2) 0.0626(14) 0.0607(13) -0.0239(11) -0.0393(12) 0.0390(12)
F3 0.0559(13) 0.088(2) 0.0528(12) -0.0220(11) -0.0310(10) -0.0025(11)
C4 0.0247(13) 0.048(2) 0.0374(15) -0.0220(13) -0.0023(11) -0.0041(12)
C5 0.0291(13) 0.0363(15) 0.0345(14) -0.0163(12) 0.0024(11) -0.0088(11)
C6 0.0269(12) 0.0261(12) 0.0241(12) -0.0091(10) 0.0006(9) -0.0019(10)
F4 0.101(4) 0.087(3) 0.091(3) -0.004(2) -0.032(3) -0.070(3)
F5 0.198(6) 0.103(4) 0.065(2) -0.033(2) 0.060(3) -0.107(5)
F6 0.059(3) 0.034(2) 0.288(10) 0.008(3) 0.006(4) -0.013(2)
F4' 0.101(4) 0.087(3) 0.091(3) -0.004(2) -0.032(3) -0.070(3)
F5' 0.198(6) 0.103(4) 0.065(2) -0.033(2) 0.060(3) -0.107(5)
F6' 0.059(3) 0.034(2) 0.288(10) 0.008(3) 0.006(4) -0.013(2)
C7 0.038(2) 0.058(2) 0.034(2) -0.0168(14) -0.0127(12) 0.0069(14)
C8 0.043(2) 0.054(2) 0.048(2) -0.015(2) -0.0016(14) -0.025(2)
F7 0.0599(12) 0.0549(12) 0.0801(14) -0.0467(11) -0.0171(11) 0.0006(10)
F8 0.0785(15) 0.0661(13) 0.0519(12) -0.0352(10) 0.0128(11) 0.0100(11)
F9 0.084(2) 0.0475(11) 0.0733(14) -0.0383(11) -0.0356(12) 0.0377(11)
F10 0.102(3) 0.0401(13) 0.0395(14) -0.0069(11) -0.032(2) 0.023(2)
F11 0.066(2) 0.052(2) 0.0309(12) -0.0184(12) -0.0139(10) 0.0099(13)
F12 0.055(2) 0.136(4) 0.048(2) -0.013(2) -0.0175(13) -0.048(2)
F10' 0.102(3) 0.0401(13) 0.0395(14) -0.0069(11) -0.032(2) 0.023(2)
F11' 0.066(2) 0.052(2) 0.0309(12) -0.0184(12) -0.0139(10) 0.0099(13)
F12' 0.055(2) 0.136(4) 0.048(2) -0.013(2) -0.0175(13) -0.048(2)
C11 0.0204(11) 0.0188(11) 0.0236(11) -0.0052(9) 0.0000(9) -0.0019(9)
C12 0.0259(12) 0.0247(12) 0.0227(12) -0.0070(9) -0.0020(9) -0.0014(10)
C13 0.0267(12) 0.0256(12) 0.0308(13) -0.0124(10) -0.0010(10) -0.0007(10)
C14 0.0242(12) 0.0230(12) 0.0329(13) -0.0064(10) -0.0042(10) 0.0020(10)
F13 0.045(2) 0.066(2) 0.113(3) 0.030(2) 0.045(2) 0.0326(15)
F14 0.092(3) 0.110(3) 0.084(3) -0.066(2) 0.056(2) -0.069(2)
F15 0.063(2) 0.086(2) 0.0344(14) 0.0038(14) 0.0006(12) -0.015(2)
F13' 0.045(2) 0.066(2) 0.113(3) 0.030(2) 0.045(2) 0.0326(15)
F14' 0.092(3) 0.110(3) 0.084(3) -0.066(2) 0.056(2) -0.069(2)
F15' 0.063(2) 0.086(2) 0.0344(14) 0.0038(14) 0.0006(12) -0.015(2)
C15 0.0275(13) 0.0254(12) 0.0288(13) -0.0081(10) -0.0059(10) -0.0005(10)
C16 0.0249(12) 0.0213(12) 0.0254(12) -0.0082(9) -0.0034(9) -0.0013(9)
F16 0.107(2) 0.0286(10) 0.0746(14) -0.0214(10) -0.0340(13) 0.0064(10)
F17 0.071(2) 0.0637(14) 0.104(2) -0.0504(14) -0.0059(13) -0.0235(12)
C17 0.042(2) 0.0349(15) 0.044(2) -0.0208(13) -0.0103(13) 0.0103(13)
F18 0.128(2) 0.0517(12) 0.0481(12) -0.0295(10) -0.0165(12) -0.0159(13)
C18 0.045(2) 0.0346(15) 0.038(2) -0.0125(12) -0.0165(13) 0.0072(13)
C21 0.0226(11) 0.0203(11) 0.0228(11) -0.0069(9) -0.0037(9) 0.0035(9)
C22 0.0223(12) 0.0235(12) 0.0248(12) -0.0075(9) -0.0031(9) 0.0041(9)
C23 0.0258(12) 0.0318(13) 0.0256(12) -0.0093(10) -0.0021(10) 0.0073(10)
C24 0.0366(15) 0.0345(14) 0.0285(13) -0.0152(11) -0.0050(11) 0.0101(11)
C25 0.0376(15) 0.0266(13) 0.0332(14) -0.0119(11) -0.0093(11) 0.0051(11)
C26 0.0288(13) 0.0241(12) 0.0297(13) -0.0085(10) -0.0038(10) -0.0005(10)
C27 0.0332(15) 0.041(2) 0.0306(14) -0.0110(12) 0.0038(11) 0.0041(12)
C28 0.057(2) 0.039(2) 0.046(2) -0.0224(14) -0.0114(15) -0.0022(14)

loop_
_atom_site_label
_atom_site_type_symbol
_atom_site_fract_x
_atom_site_fract_y
_atom_site_fract_z
_atom_site_U_iso_or_equiv
_atom_site_thermal_displace_type
_atom_site_occupancy
_atom_site_calc_flag
_atom_site_refinement_flags
_atom_site_disorder_group
Pt1 Pt 0.0000 0.0000 0.0000 0.02038(6) Uani 1 d S .
Cl1 Cl -0.17870(6) 0.13238(6) -0.00026(6) 0.03253(14) Uani 1 d . .
P1 P -0.10685(6) -0.15357(5) 0.14029(5) 0.01941(12) Uani 1 d . .
C1 C -0.2412(2) -0.2060(2) 0.0856(2) 0.0223(5) Uani 1 d . .
C2 C -0.2962(2) -0.1297(2) -0.0178(2) 0.0259(5) Uani 1 d . .
H2 H -0.2605(2) -0.0536(2) -0.0613(2) 0.031 Uiso 1 calc R .
C3 C -0.4034(3) -0.1650(3) -0.0572(2) 0.0301(5) Uani 1 d . .
F1 F -0.3687(2) -0.0500(2) -0.2553(2) 0.0654(6) Uani 1 d . .
F2 F -0.5067(3) 0.0270(2) -0.1585(2) 0.0706(7) Uani 1 d . .
F3 F -0.5542(2) -0.1246(2) -0.2041(2) 0.0649(6) Uani 1 d . .
C4 C -0.4577(3) -0.2744(3) 0.0048(2) 0.0345(6) Uani 1 d . .
H4 H -0.5320(3) -0.2970(3) -0.0221(2) 0.041 Uiso 1 calc R .
C5 C -0.4020(3) -0.3511(3) 0.1069(2) 0.0320(6) Uani 1 d . .
C6 C -0.2937(2) -0.3185(2) 0.1469(2) 0.0257(5) Uani 1 d . .
H6 H -0.2553(2) -0.3727(2) 0.2159(2) 0.031 Uiso 1 calc R .
F4 F -0.5569(7) -0.4982(6) 0.1320(4) 0.095(2) Uani 0.696(5) d P 1
F5 F -0.5024(11) -0.4705(6) 0.2788(5) 0.118(2) Uani 0.696(5) d P 1
F6 F -0.3762(5) -0.5630(4) 0.1927(12) 0.144(3) Uani 0.696(5) d P 1
F4' F -0.4053(18) -0.5276(15) 0.2745(13) 0.095(2) Uani 0.304(5) d P 2
F5' F -0.4376(26) -0.5508(15) 0.1276(11) 0.118(2) Uani 0.304(5) d P 2
F6' F -0.5757(12) -0.4596(9) 0.1904(29) 0.144(3) Uani 0.304(5) d P 2
C7 C -0.4584(3) -0.0789(3) -0.1689(3) 0.0432(7) Uani 1 d . .
C8 C -0.4576(3) -0.4715(3) 0.1769(3) 0.0478(8) Uani 1 d . .
F7 F 0.0233(2) -0.6183(2) 0.1277(2) 0.0583(5) Uani 1 d . .
F8 F 0.1875(2) -0.5231(2) 0.0399(2) 0.0632(6) Uani 1 d . .
F9 F 0.2090(2) -0.6688(2) 0.2035(2) 0.0647(6) Uani 1 d . .
F10 F 0.2133(4) -0.5516(2) 0.5427(2) 0.0626(11) Uani 0.856(7) d P 1
F11 F 0.1072(3) -0.3926(3) 0.5500(3) 0.0489(7) Uani 0.856(7) d P 1
F12 F 0.2935(3) -0.3756(5) 0.4684(3) 0.0810(13) Uani 0.856(7) d P 1
F10' F 0.2784(27) -0.3299(17) 0.4439(19) 0.0626(11) Uani 0.144(7) d P 2
F11' F 0.2865(19) -0.5173(16) 0.5011(14) 0.0489(7) Uani 0.144(7) d P 2
F12' F 0.1233(25) -0.4332(31) 0.5645(23) 0.0810(13) Uani 0.144(7) d P 2
C11 C -0.0075(2) -0.2934(2) 0.2110(2) 0.0215(5) Uani 1 d . .
C12 C 0.0214(2) -0.3792(2) 0.1558(2) 0.0247(5) Uani 1 d . .
H12 H -0.0149(2) -0.3670(2) 0.0832(2) 0.030 Uiso 1 calc R .
C13 C 0.1031(2) -0.4824(2) 0.2066(2) 0.0271(5) Uani 1 d . .
C14 C 0.1589(2) -0.5005(2) 0.3113(2) 0.0277(5) Uani 1 d . .
H14 H 0.2157(2) -0.5707(2) 0.3453(2) 0.033 Uiso 1 calc R .
F13 F -0.5299(3) -0.1378(3) 0.5096(5) 0.096(2) Uani 0.753(4) d P 1
F14 F -0.4605(5) -0.3015(5) 0.4839(4) 0.0856(14) Uani 0.753(4) d P 1
F15 F -0.3927(3) -0.2590(4) 0.6194(2) 0.0672(9) Uani 0.753(4) d P 1
F13' F -0.4199(12) -0.3166(13) 0.5333(15) 0.096(2) Uani 0.247(4) d P 2
F14' F -0.4545(15) -0.1785(15) 0.6004(12) 0.0856(14) Uani 0.247(4) d P 2
F15' F -0.5384(11) -0.1684(12) 0.4462(9) 0.0672(9) Uani 0.247(4) d P 2
C15 C 0.1305(2) -0.4144(2) 0.3659(2) 0.0274(5) Uani 1 d . .
C16 C 0.0485(2) -0.3112(2) 0.3160(2) 0.0238(5) Uani 1 d . .
H16 H 0.0305(2) -0.2525(2) 0.3536(2) 0.029 Uiso 1 calc R .
F16 F -0.1843(3) 0.2303(2) 0.3367(2) 0.0682(7) Uani 1 d . .
F17 F 0.0038(2) 0.1398(2) 0.3662(2) 0.0725(7) Uani 1 d . .
C17 C 0.1313(3) -0.5733(3) 0.1450(3) 0.0389(7) Uani 1 d . .
F18 F -0.1316(3) 0.1189(2) 0.5094(2) 0.0714(7) Uani 1 d . .
C18 C 0.1904(3) -0.4319(3) 0.4789(3) 0.0389(7) Uani 1 d . .
C21 C -0.1753(2) -0.1089(2) 0.2617(2) 0.0222(5) Uani 1 d . .
C22 C -0.2746(2) -0.1716(2) 0.3348(2) 0.0240(5) Uani 1 d . .
H22 H -0.3115(2) -0.2359(2) 0.3193(2) 0.029 Uiso 1 calc R .
C23 C -0.3198(2) -0.1400(2) 0.4310(2) 0.0284(5) Uani 1 d . .
C24 C -0.2671(3) -0.0461(3) 0.4540(2) 0.0327(6) Uani 1 d . .
H24 H -0.2971(3) -0.0258(3) 0.5204(2) 0.039 Uiso 1 calc R .
C25 C -0.1707(3) 0.0177(2) 0.3797(2) 0.0321(6) Uani 1 d . .
C26 C -0.1239(3) -0.0129(2) 0.2837(2) 0.0277(5) Uani 1 d . .
H26 H -0.0572(3) 0.0314(2) 0.2334(2) 0.033 Uiso 1 calc R .
C27 C -0.4285(3) -0.2064(3) 0.5083(2) 0.0360(6) Uani 1 d . .
C28 C -0.1215(3) 0.1266(3) 0.3980(3) 0.0449(7) Uani 1 d . .

loop_
_atom_type_symbol
_atom_type_description
_atom_type_scat_dispersion_real
_atom_type_scat_dispersion_imag
_atom_type_scat_source
C C 0.0033 0.0016 'International Tables Vol C Tables 4.2.6.8 and 6.1.1.4'
H H 0.0000 0.0000 'International Tables Vol C Tables 4.2.6.8 and 6.1.1.4'
F F 0.0171 0.0103 'International Tables Vol C Tables 4.2.6.8 and 6.1.1.4'
P P 0.1023 0.0942 'International Tables Vol C Tables 4.2.6.8 and 6.1.1.4'
Cl Cl 0.1484 0.1585 'International Tables Vol C Tables 4.2.6.8 and 6.1.1.4'
Pt Pt -1.7033 8.3905 'International Tables Vol C Tables 4.2.6.8 and 6.1.1.4'

loop_
_geom_angle_atom_site_label_1
_geom_angle_atom_site_label_2
_geom_angle_atom_site_label_3
_geom_angle
_geom_angle_site_symmetry_1
_geom_angle_site_symmetry_3
_geom_angle_publ_flag
P1 Pt1 P1 180.0 2 . ?
P1 Pt1 Cl1 91.51(3) 2 . ?
P1 Pt1 Cl1 88.49(3) . . ?
P1 Pt1 Cl1 88.49(3) 2 2 ?
P1 Pt1 Cl1 91.51(3) . 2 ?
Cl1 Pt1 Cl1 180.0 . 2 ?
C11 P1 C1 104.27(11) . . ?
C11 P1 C21 103.49(11) . . ?
C1 P1 C21 105.79(11) . . ?
C11 P1 Pt1 115.25(8) . . ?
C1 P1 Pt1 113.72(8) . . ?
C21 P1 Pt1 113.23(8) . . ?
C2 C1 C6 119.1(2) . . ?
C2 C1 P1 119.2(2) . . ?
C6 C1 P1 121.7(2) . . ?
C3 C2 C1 119.9(2) . . ?
C4 C3 C2 121.2(2) . . ?
C4 C3 C7 121.4(3) . . ?
C2 C3 C7 117.4(3) . . ?
C3 C4 C5 119.0(2) . . ?
C4 C5 C6 120.9(3) . . ?
C4 C5 C8 120.8(3) . . ?
C6 C5 C8 118.4(3) . . ?
C5 C6 C1 120.0(2) . . ?
F1 C7 F3 107.2(3) . . ?
F1 C7 F2 106.4(3) . . ?
F3 C7 F2 106.4(3) . . ?
F1 C7 C3 111.7(2) . . ?
F3 C7 C3 113.0(3) . . ?
F2 C7 C3 111.6(2) . . ?
F6' C8 F5' 105.4(12) . . ?
F6' C8 F4' 110.8(12) . . ?
F5' C8 F4' 101.3(10) . . ?
F6 C8 F5 108.3(6) . . ?
F6 C8 F4 105.1(5) . . ?
F5 C8 F4 103.9(5) . . ?
F6' C8 C5 111.4(6) . . ?
F5' C8 C5 112.7(5) . . ?
F6 C8 C5 113.2(3) . . ?
F4' C8 C5 114.5(5) . . ?
F5 C8 C5 110.5(3) . . ?
F4 C8 C5 115.1(3) . . ?
C16 C11 C12 119.3(2) . . ?
C16 C11 P1 120.4(2) . . ?
C12 C11 P1 120.1(2) . . ?
C13 C12 C11 120.1(2) . . ?
C14 C13 C12 120.7(2) . . ?
C14 C13 C17 120.6(2) . . ?
C12 C13 C17 118.6(2) . . ?
C13 C14 C15 119.0(2) . . ?
C16 C15 C14 120.7(2) . . ?
C16 C15 C18 119.4(2) . . ?
C14 C15 C18 119.9(2) . . ?
C15 C16 C11 120.1(2) . . ?
F8 C17 F9 106.8(3) . . ?
F8 C17 F7 105.7(3) . . ?
F9 C17 F7 106.9(3) . . ?
F8 C17 C13 112.2(3) . . ?
F9 C17 C13 112.8(2) . . ?
F7 C17 C13 111.9(2) . . ?
F12' C18 F11' 113.7(15) . . ?
F12 C18 F10 109.6(3) . . ?
F12 C18 F11 106.5(3) . . ?
F10 C18 F11 102.2(3) . . ?
F12' C18 F10' 111.1(17) . . ?
F11' C18 F10' 93.4(12) . . ?
F12' C18 C15 120.8(11) . . ?
F12 C18 C15 114.5(3) . . ?
F11' C18 C15 111.7(6) . . ?
F10 C18 C15 112.0(2) . . ?
F11 C18 C15 111.2(3) . . ?
F10' C18 C15 101.8(8) . . ?
C22 C21 C26 119.6(2) . . ?
C22 C21 P1 121.2(2) . . ?
C26 C21 P1 119.1(2) . . ?
C21 C22 C23 119.9(2) . . ?
C24 C23 C22 120.5(2) . . ?
C24 C23 C27 119.8(2) . . ?
C22 C23 C27 119.7(2) . . ?
C25 C24 C23 119.4(2) . . ?
C24 C25 C26 121.0(2) . . ?
C24 C25 C28 119.7(3) . . ?
C26 C25 C28 119.2(3) . . ?
C25 C26 C21 119.6(2) . . ?
F13' C27 F14' 110.2(10) . . ?
F13 C27 F14 108.6(4) . . ?
F13 C27 F15 106.9(3) . . ?
F14 C27 F15 102.2(3) . . ?
F13' C27 F15' 104.5(10) . . ?
F14' C27 F15' 104.3(10) . . ?
F13' C27 C23 115.2(5) . . ?
F13 C27 C23 113.8(3) . . ?
F14' C27 C23 114.6(5) . . ?
F14 C27 C23 113.5(3) . . ?
F15 C27 C23 111.0(3) . . ?
F15' C27 C23 106.8(5) . . ?
F16 C28 F18 107.3(3) . . ?
F16 C28 F17 106.4(3) . . ?
F18 C28 F17 105.7(3) . . ?
F16 C28 C25 111.9(3) . . ?
F18 C28 C25 112.7(3) . . ?
F17 C28 C25 112.4(3) . . ?

loop_
_geom_bond_atom_site_label_1
_geom_bond_atom_site_label_2
_geom_bond_distance
_geom_bond_site_symmetry_2
_geom_bond_publ_flag
Pt1 P1 2.3017(8) 2 ?
Pt1 P1 2.3017(8) . ?
Pt1 Cl1 2.3079(8) . ?
Pt1 Cl1 2.3079(7) 2 ?
P1 C11 1.821(2) . ?
P1 C1 1.823(2) . ?
P1 C21 1.824(2) . ?
C1 C2 1.395(3) . ?
C1 C6 1.397(3) . ?
C2 C3 1.389(4) . ?
C3 C4 1.378(4) . ?
C3 C7 1.501(4) . ?
F1 C7 1.330(4) . ?
F2 C7 1.336(4) . ?
F3 C7 1.330(4) . ?
C4 C5 1.387(4) . ?
C5 C6 1.388(4) . ?
C5 C8 1.503(4) . ?
F4 C8 1.309(5) . ?
F5 C8 1.307(5) . ?
F6 C8 1.269(6) . ?
F4' C8 1.278(11) . ?
F5' C8 1.267(13) . ?
F6' C8 1.228(12) . ?
F7 C17 1.337(4) . ?
F8 C17 1.329(4) . ?
F9 C17 1.330(3) . ?
F10 C18 1.347(4) . ?
F11 C18 1.350(5) . ?
F12 C18 1.277(4) . ?
F10' C18 1.48(3) . ?
F11' C18 1.32(2) . ?
F12' C18 1.21(3) . ?
C11 C16 1.390(3) . ?
C11 C12 1.394(3) . ?
C12 C13 1.387(4) . ?
C13 C14 1.385(4) . ?
C13 C17 1.502(4) . ?
C14 C15 1.390(4) . ?
F13 C27 1.269(4) . ?
F14 C27 1.318(5) . ?
F15 C27 1.347(4) . ?
F13' C27 1.21(2) . ?
F14' C27 1.286(10) . ?
F15' C27 1.369(11) . ?
C15 C16 1.388(4) . ?
C15 C18 1.500(4) . ?
F16 C28 1.321(4) . ?
F17 C28 1.336(4) . ?
F18 C28 1.335(4) . ?
C21 C22 1.392(3) . ?
C21 C26 1.393(4) . ?
C22 C23 1.395(4) . ?
C23 C24 1.383(4) . ?
C23 C27 1.501(4) . ?
C24 C25 1.381(4) . ?
C25 C26 1.392(4) . ?
C25 C28 1.499(4) . ?
